data_2206363
loop_
_publ_author_name
'Mehmet Akkurt'
'\,Serife P\?inar'
'Rachid Bouhfid'
'Ahmed Moussaif'
'El-Mokhtar Essassi'
'Orhan B\"uy\"ukg\"ung\"or'

_publ_section_title
;
1-Benzyl-2-[1-(5-methyl-1<i>H</i>-pyrazol-3-yl)-2-phenylethyl]benzimidazole
;
_journal_coeditor_code BT6704
_journal_issue 8
_journal_name_full 'Acta Crystallographica, Section E'
_journal_page_first o2718
_journal_page_last o22719
_journal_paper_doi 10.1107/S1600536805023706
_journal_volume 61
_journal_year 2005
_chemical_formula_iupac 'C26 H24 N4'
_chemical_formula_moiety 'C26 H24 N4'
_chemical_formula_sum 'C26 H24 N4'
_chemical_formula_weight 392.49
_chemical_name_systematic
;
1-Benzyl-2-[1-(5-methyl-1H-pyrazol-3-yl)-2-phenylethyl]benzimidazole
;
_space_group_IT_number 2
_space_group_name_Hall '-P 1'
_space_group_name_H-M_alt 'P -1'
_symmetry_cell_setting triclinic
_symmetry_space_group_name_Hall '-P 1'
_symmetry_space_group_name_H-M 'P -1'
_atom_sites_solution_hydrogens geom
_atom_sites_solution_primary direct
_atom_sites_solution_secondary difmap
_cell_angle_alpha 64.499(5)
_cell_angle_beta 74.587(5)
_cell_angle_gamma 89.556(5)
_cell_formula_units_Z 2
_cell_length_a 10.244(5)
_cell_length_b 10.601(5)
_cell_length_c 11.404(5)
_cell_measurement_reflns_used 21742
_cell_measurement_temperature 296
_cell_measurement_theta_max 27.88
_cell_measurement_theta_min 2.22
_cell_volume 1069.5(9)
_computing_cell_refinement X-AREA
_computing_data_collection 'X-AREA (Stoe & Cie, 2002)'
_computing_data_reduction 'X-RED32 (Stoe & Cie, 2002)'
_computing_molecular_graphics 'ORTEP3 for Windows (Farrugia, 1997)'
_computing_publication_material 'WinGX (Farrugia, 1999)'
_computing_structure_refinement 'SHELXL97 (Sheldrick, 1997)'
_computing_structure_solution 'SIR97 (Altomare et al., 1999)'
_diffrn_ambient_temperature 296
_diffrn_detector_area_resol_mean 6.67
_diffrn_measured_fraction_theta_full 0.969
_diffrn_measured_fraction_theta_max 0.969
_diffrn_measurement_device '2-circle goniometer'
_diffrn_measurement_device_type 'Stoe IPDS-II'
_diffrn_measurement_method \w
_diffrn_radiation_monochromator 'plane graphite'
_diffrn_radiation_type 'Mo K\a'
_diffrn_radiation_wavelength 0.71073
_diffrn_reflns_av_R_equivalents 0.1201
_diffrn_reflns_av_sigmaI/netI 0.1537
_diffrn_reflns_limit_h_max 13
_diffrn_reflns_limit_h_min -13
_diffrn_reflns_limit_k_max 13
_diffrn_reflns_limit_k_min -13
_diffrn_reflns_limit_l_max 14
_diffrn_reflns_limit_l_min -14
_diffrn_reflns_number 17823
_diffrn_reflns_reduction_process
;
;
_diffrn_reflns_theta_full 27.84
_diffrn_reflns_theta_max 27.84
_diffrn_reflns_theta_min 2.47
_diffrn_standards_number 0
_exptl_absorpt_coefficient_mu 0.073
_exptl_absorpt_correction_type none
_exptl_crystal_colour colourless
_exptl_crystal_density_diffrn 1.219
_exptl_crystal_density_method 'Not Measured'
_exptl_crystal_description prism
_exptl_crystal_F_000 416
_exptl_crystal_size_max 0.620
_exptl_crystal_size_mid 0.533
_exptl_crystal_size_min 0.470
_refine_diff_density_max 0.236
_refine_diff_density_min -0.319
_refine_ls_extinction_coef 0.020(5)
_refine_ls_extinction_expression FC^*^=KFC[1+0.001XFC^2^\L^3^/SIN(2\Q)]^-1/4^
_refine_ls_extinction_method SHELXL97
_refine_ls_goodness_of_fit_ref 1.034
_refine_ls_hydrogen_treatment constr
_refine_ls_matrix_type full
_refine_ls_number_parameters 273
_refine_ls_number_reflns 4925
_refine_ls_number_restraints 0
_refine_ls_restrained_S_all 1.034
_refine_ls_R_factor_all 0.0739
_refine_ls_R_factor_gt 0.0461
_refine_ls_shift/su_max 0.000
_refine_ls_shift/su_mean 0.000
_refine_ls_structure_factor_coef Fsqd
_refine_ls_weighting_details 'calc w = 1/[\s^2^(Fo^2^)+(0.0685P)^2^+0.0775P] where P = (Fo^2^+2Fc^2^)/3'
_refine_ls_weighting_scheme calc
_refine_ls_wR_factor_gt 0.1189
_refine_ls_wR_factor_ref 0.1303
_reflns_number_gt 3537
_reflns_number_total 4925
_reflns_threshold_expression I>2\s(I)
_cod_data_source_file bt6704.cif
_cod_depositor_comments
;
The following automatic conversions were performed:
'_symmetry_cell_setting' value 'Triclinic' changed to 'triclinic'
according to '/home/saulius/struct/CIF-dictionaries/cif_core.dic'
dictionary named 'cif_core.dic' version 2.4.1 from 2010-06-29.

Automatic conversion script
Id: cif_fix_enum 1527 2010-12-29 10:47:43Z saulius 
;
_cod_database_code 2206363

loop_
_symmetry_equiv_pos_site_id
_symmetry_equiv_pos_as_xyz
1 x,y,z
2 -x,-y,-z

loop_
_atom_site_aniso_label
_atom_site_aniso_U_11
_atom_site_aniso_U_22
_atom_site_aniso_U_33
_atom_site_aniso_U_12
_atom_site_aniso_U_13
_atom_site_aniso_U_23
N1 0.0381(6) 0.0676(7) 0.0729(8) 0.0064(5) -0.0153(5) -0.0438(6)
N2 0.0369(5) 0.0483(5) 0.0487(6) 0.0083(4) -0.0125(4) -0.0253(5)
N3 0.0602(8) 0.0604(7) 0.0644(8) -0.0037(6) -0.0059(6) -0.0289(6)
N4 0.0696(8) 0.0442(6) 0.0484(6) 0.0000(5) -0.0060(6) -0.0138(5)
C1 0.0480(7) 0.0478(7) 0.0501(7) 0.0108(5) -0.0202(5) -0.0248(6)
C2 0.0628(9) 0.0620(9) 0.0688(9) 0.0114(7) -0.0120(7) -0.0385(8)
C3 0.0870(13) 0.0677(10) 0.0846(12) 0.0141(9) -0.0241(10) -0.0515(9)
C4 0.0866(12) 0.0649(9) 0.0873(12) 0.0017(8) -0.0359(10) -0.0440(9)
C5 0.0566(9) 0.0678(9) 0.0824(11) -0.0013(7) -0.0243(8) -0.0412(9)
C6 0.0445(7) 0.0563(7) 0.0592(8) 0.0077(5) -0.0217(6) -0.0313(6)
C7 0.0349(6) 0.0533(7) 0.0523(7) 0.0091(5) -0.0142(5) -0.0292(6)
C8 0.0403(6) 0.0584(8) 0.0620(8) 0.0049(5) -0.0114(6) -0.0366(7)
C9 0.0502(7) 0.0510(7) 0.0557(7) 0.0032(6) -0.0067(6) -0.0332(6)
C10 0.0530(8) 0.0602(8) 0.0608(9) 0.0079(6) -0.0089(7) -0.0251(7)
C11 0.0765(11) 0.0605(9) 0.0604(9) 0.0184(8) -0.0154(8) -0.0337(7)
C12 0.1039(16) 0.0928(14) 0.0806(13) 0.0416(12) -0.0318(12) -0.0317(11)
C13 0.0544(8) 0.0666(9) 0.0609(8) 0.0151(7) -0.0133(7) -0.0381(7)
C14 0.0468(7) 0.0609(8) 0.0565(8) 0.0053(6) -0.0082(6) -0.0333(7)
C15 0.0855(12) 0.0666(10) 0.0842(12) -0.0009(9) -0.0341(10) -0.0360(9)
C16 0.0855(14) 0.1117(17) 0.1003(15) 0.0003(12) -0.0490(12) -0.0435(14)
C17 0.0800(13) 0.0960(15) 0.0821(13) 0.0251(11) -0.0292(11) -0.0251(11)
C18 0.0971(14) 0.0581(9) 0.0706(11) 0.0091(9) -0.0102(10) -0.0192(9)
C19 0.0715(10) 0.0636(9) 0.0649(9) -0.0064(8) -0.0100(8) -0.0306(8)
C20 0.0402(6) 0.0502(7) 0.0471(7) 0.0049(5) -0.0065(5) -0.0204(6)
C21 0.0394(6) 0.0531(7) 0.0596(8) 0.0094(5) -0.0140(6) -0.0322(6)
C22 0.0443(8) 0.0803(10) 0.0783(10) 0.0023(7) -0.0113(7) -0.0438(9)
C23 0.0414(8) 0.1148(16) 0.1172(17) 0.0142(9) -0.0277(9) -0.0717(15)
C24 0.0684(12) 0.1205(17) 0.1149(18) 0.0389(12) -0.0545(12) -0.0674(16)
C25 0.0838(14) 0.1036(15) 0.0776(12) 0.0297(11) -0.0411(11) -0.0273(11)
C26 0.0504(8) 0.0793(11) 0.0628(9) 0.0134(7) -0.0176(7) -0.0188(8)

loop_
_atom_site_label
_atom_site_fract_x
_atom_site_fract_y
_atom_site_fract_z
_atom_site_U_iso_or_equiv
_atom_site_thermal_displace_type
_atom_site_calc_flag
_atom_site_refinement_flags
_atom_site_occupancy
_atom_site_type_symbol
N1 0.15104(11) 0.25192(14) 0.84680(13) 0.0551(4) Uani . . 1.000 N
N2 0.37136(10) 0.30826(11) 0.72481(11) 0.0433(3) Uani . . 1.000 N
N3 0.30782(14) 0.68272(14) 0.62471(14) 0.0638(4) Uani . . 1.000 N
N4 0.23158(14) 0.77030(12) 0.54349(12) 0.0589(4) Uani . . 1.000 N
C1 0.32488(13) 0.19085(14) 0.71697(13) 0.0463(4) Uani . . 1.000 C
C2 0.38997(17) 0.11345(17) 0.65128(17) 0.0626(5) Uani . . 1.000 C
C3 0.3108(2) 0.00066(19) 0.6651(2) 0.0734(7) Uani . . 1.000 C
C4 0.1740(2) -0.03397(19) 0.7405(2) 0.0735(6) Uani . . 1.000 C
C5 0.11044(17) 0.04269(18) 0.80536(18) 0.0651(6) Uani . . 1.000 C
C6 0.18809(13) 0.15788(15) 0.79274(15) 0.0498(4) Uani . . 1.000 C
C7 0.26220(12) 0.33793(14) 0.80472(13) 0.0444(4) Uani . . 1.000 C
C8 0.26849(13) 0.46503(15) 0.83118(15) 0.0507(4) Uani . . 1.000 C
C9 0.21949(14) 0.58189(14) 0.72643(14) 0.0506(4) Uani . . 1.000 C
C10 0.08652(16) 0.59911(17) 0.71590(16) 0.0603(5) Uani . . 1.000 C
C11 0.10042(18) 0.71727(17) 0.60033(17) 0.0643(6) Uani . . 1.000 C
C12 0.0007(3) 0.7942(3) 0.5298(2) 0.0941(8) Uani . . 1.000 C
C13 0.18329(15) 0.43342(17) 0.97635(15) 0.0578(5) Uani . . 1.000 C
C14 0.24215(14) 0.33442(16) 1.08429(15) 0.0535(4) Uani . . 1.000 C
C15 0.3237(2) 0.3852(2) 1.1379(2) 0.0758(7) Uani . . 1.000 C
C16 0.3790(2) 0.2947(3) 1.2352(3) 0.0957(9) Uani . . 1.000 C
C17 0.3560(2) 0.1516(3) 1.2810(2) 0.0903(8) Uani . . 1.000 C
C18 0.2770(2) 0.0997(2) 1.2287(2) 0.0818(7) Uani . . 1.000 C
C19 0.21962(18) 0.19002(18) 1.13281(17) 0.0679(5) Uani . . 1.000 C
C20 0.51037(13) 0.37901(14) 0.66243(13) 0.0476(4) Uani . . 1.000 C
C21 0.60646(13) 0.32036(14) 0.74780(14) 0.0482(4) Uani . . 1.000 C
C22 0.74445(15) 0.3639(2) 0.68612(19) 0.0658(5) Uani . . 1.000 C
C23 0.83745(17) 0.3166(3) 0.7591(3) 0.0827(8) Uani . . 1.000 C
C24 0.7943(2) 0.2264(3) 0.8930(3) 0.0899(9) Uani . . 1.000 C
C25 0.6587(2) 0.1817(3) 0.9557(2) 0.0895(8) Uani . . 1.000 C
C26 0.56388(17) 0.22785(19) 0.88297(18) 0.0687(5) Uani . . 1.000 C
H2 0.48150 0.13650 0.60100 0.0750 Uiso calc R 1.000 H
H3 0.35000 -0.05390 0.62260 0.0880 Uiso calc R 1.000 H
H4 0.12430 -0.11110 0.74730 0.0880 Uiso calc R 1.000 H
H4A 0.26410 0.84580 0.46920 0.0710 Uiso calc R 1.000 H
H5 0.01900 0.01870 0.85580 0.0780 Uiso calc R 1.000 H
H8 0.36370 0.49310 0.81960 0.0610 Uiso calc R 1.000 H
H10 0.00630 0.54140 0.77570 0.0720 Uiso calc R 1.000 H
H12A 0.00810 0.88970 0.51720 0.1410 Uiso calc R 1.000 H
H12B -0.09010 0.74890 0.58360 0.1410 Uiso calc R 1.000 H
H12C 0.01960 0.79360 0.44290 0.1410 Uiso calc R 1.000 H
H13A 0.17600 0.52130 0.98360 0.0690 Uiso calc R 1.000 H
H13B 0.09190 0.39300 0.99240 0.0690 Uiso calc R 1.000 H
H15 0.34100 0.48180 1.10760 0.0910 Uiso calc R 1.000 H
H16 0.43270 0.33060 1.27060 0.1150 Uiso calc R 1.000 H
H17 0.39390 0.09080 1.34690 0.1080 Uiso calc R 1.000 H
H18 0.26190 0.00310 1.25790 0.0980 Uiso calc R 1.000 H
H19 0.16410 0.15300 1.09970 0.0810 Uiso calc R 1.000 H
H20A 0.50800 0.47780 0.64150 0.0570 Uiso calc R 1.000 H
H20B 0.54690 0.37360 0.57730 0.0570 Uiso calc R 1.000 H
H22 0.77510 0.42590 0.59420 0.0790 Uiso calc R 1.000 H
H23 0.93000 0.34690 0.71620 0.0990 Uiso calc R 1.000 H
H24 0.85700 0.19500 0.94210 0.1080 Uiso calc R 1.000 H
H25 0.62920 0.11980 1.04780 0.1070 Uiso calc R 1.000 H
H26 0.47160 0.19580 0.92630 0.0820 Uiso calc R 1.000 H

loop_
_atom_type_symbol
_atom_type_description
_atom_type_scat_dispersion_real
_atom_type_scat_dispersion_imag
_atom_type_scat_source
N N 0.0061 0.0033 'International Tables Vol C Tables 4.2.6.8 and 6.1.1.4'
H H 0.0000 0.0000 'International Tables Vol C Tables 4.2.6.8 and 6.1.1.4'
C C 0.0033 0.0016 'International Tables Vol C Tables 4.2.6.8 and 6.1.1.4'

loop_
_geom_angle_atom_site_label_1
_geom_angle_atom_site_label_2
_geom_angle_atom_site_label_3
_geom_angle
_geom_angle_publ_flag
C6 N1 C7 104.67(12) yes
C1 N2 C7 105.93(11) yes
C1 N2 C20 125.09(12) yes
C7 N2 C20 128.96(13) yes
N4 N3 C9 105.52(13) yes
N3 N4 C11 108.75(13) yes
N3 N4 H4A 126.00 no
C11 N4 H4A 126.00 no
C2 C1 C6 122.79(15) no
N2 C1 C2 131.71(14) yes
N2 C1 C6 105.50(13) yes
C1 C2 C3 116.03(16) no
C2 C3 C4 122.0(2) no
C3 C4 C5 121.7(2) no
C4 C5 C6 117.57(17) no
C1 C6 C5 119.93(16) no
N1 C6 C1 110.28(14) yes
N1 C6 C5 129.79(14) yes
N2 C7 C8 122.51(12) yes
N1 C7 C8 123.69(13) yes
N1 C7 N2 113.63(14) yes
C7 C8 C13 111.67(13) no
C9 C8 C13 111.59(13) no
C7 C8 C9 107.48(12) no
C8 C9 C10 129.23(14) no
N3 C9 C8 119.42(14) yes
N3 C9 C10 111.30(14) yes
C9 C10 C11 104.88(15) no
N4 C11 C12 117.71(17) yes
C10 C11 C12 132.74(19) no
N4 C11 C10 109.55(16) yes
C8 C13 C14 113.53(14) no
C13 C14 C19 121.86(15) no
C13 C14 C15 120.85(17) no
C15 C14 C19 117.28(16) no
C14 C15 C16 120.8(2) no
C15 C16 C17 120.8(2) no
C16 C17 C18 119.2(2) no
C17 C18 C19 120.1(2) no
C14 C19 C18 121.77(18) no
N2 C20 C21 115.01(11) yes
C20 C21 C22 118.01(13) no
C22 C21 C26 118.47(15) no
C20 C21 C26 123.52(13) no
C21 C22 C23 120.90(19) no
C22 C23 C24 120.2(2) no
C23 C24 C25 119.8(2) no
C24 C25 C26 120.5(2) no
C21 C26 C25 120.05(17) no
C1 C2 H2 122.00 no
C3 C2 H2 122.00 no
C2 C3 H3 119.00 no
C4 C3 H3 119.00 no
C3 C4 H4 119.00 no
C5 C4 H4 119.00 no
C4 C5 H5 121.00 no
C6 C5 H5 121.00 no
C7 C8 H8 109.00 no
C9 C8 H8 109.00 no
C13 C8 H8 109.00 no
C9 C10 H10 128.00 no
C11 C10 H10 128.00 no
C11 C12 H12A 110.00 no
C11 C12 H12B 109.00 no
C11 C12 H12C 110.00 no
H12A C12 H12B 109.00 no
H12A C12 H12C 109.00 no
H12B C12 H12C 109.00 no
C8 C13 H13A 109.00 no
C8 C13 H13B 109.00 no
C14 C13 H13A 109.00 no
C14 C13 H13B 109.00 no
H13A C13 H13B 108.00 no
C14 C15 H15 120.00 no
C16 C15 H15 120.00 no
C15 C16 H16 120.00 no
C17 C16 H16 120.00 no
C16 C17 H17 120.00 no
C18 C17 H17 120.00 no
C17 C18 H18 120.00 no
C19 C18 H18 120.00 no
C14 C19 H19 119.00 no
C18 C19 H19 119.00 no
N2 C20 H20A 109.00 no
N2 C20 H20B 109.00 no
C21 C20 H20A 109.00 no
C21 C20 H20B 108.00 no
H20A C20 H20B 108.00 no
C21 C22 H22 120.00 no
C23 C22 H22 120.00 no
C22 C23 H23 120.00 no
C24 C23 H23 120.00 no
C23 C24 H24 120.00 no
C25 C24 H24 120.00 no
C24 C25 H25 120.00 no
C26 C25 H25 120.00 no
C21 C26 H26 120.00 no
C25 C26 H26 120.00 no

loop_
_geom_bond_atom_site_label_1
_geom_bond_atom_site_label_2
_geom_bond_distance
_geom_bond_publ_flag
N1 C6 1.385(2) yes
N1 C7 1.307(2) yes
N2 C1 1.383(2) yes
N2 C7 1.3710(19) yes
N2 C20 1.4543(19) yes
N3 N4 1.401(2) yes
N3 C9 1.302(2) yes
N4 C11 1.333(2) yes
N4 H4A 0.8600 no
C1 C2 1.391(3) no
C1 C6 1.392(2) no
C2 C3 1.377(3) no
C3 C4 1.391(3) no
C4 C5 1.373(3) no
C5 C6 1.396(3) no
C7 C8 1.508(2) no
C8 C9 1.500(2) no
C8 C13 1.541(2) no
C9 C10 1.403(2) no
C10 C11 1.345(3) no
C11 C12 1.488(4) no
C13 C14 1.501(2) no
C14 C19 1.382(3) no
C14 C15 1.387(3) no
C15 C16 1.372(4) no
C16 C17 1.374(5) no
C17 C18 1.364(3) no
C18 C19 1.375(3) no
C20 C21 1.511(2) no
C21 C26 1.370(2) no
C21 C22 1.381(2) no
C22 C23 1.381(3) no
C23 C24 1.354(4) no
C24 C25 1.362(3) no
C25 C26 1.394(3) no
C2 H2 0.9300 no
C3 H3 0.9300 no
C4 H4 0.9300 no
C5 H5 0.9300 no
C8 H8 0.9800 no
C10 H10 0.9300 no
C12 H12A 0.9600 no
C12 H12B 0.9600 no
C12 H12C 0.9600 no
C13 H13A 0.9700 no
C13 H13B 0.9700 no
C15 H15 0.9300 no
C16 H16 0.9300 no
C17 H17 0.9300 no
C18 H18 0.9300 no
C19 H19 0.9300 no
C20 H20A 0.9700 no
C20 H20B 0.9700 no
C22 H22 0.9300 no
C23 H23 0.9300 no
C24 H24 0.9300 no
C25 H25 0.9300 no
C26 H26 0.9300 no

loop_
_geom_contact_atom_site_label_1
_geom_contact_atom_site_label_2
_geom_contact_distance
_geom_contact_site_symmetry_2
_geom_contact_publ_flag
N1 N2 2.241(2) . no
N1 C19 3.306(3) . no
N2 N1 2.241(2) . no
N4 C22 3.435(3) 2_666 no
N1 H19 2.6500 . no
N1 H13B 2.6400 . no
N1 H24 2.8900 1_455 no
N2 H26 2.5800 . no
N3 H3 2.8200 1_565 no
N3 H20B 2.6900 2_666 no
N3 H2 2.8000 2_666 no
N4 H3 2.8000 1_565 no
N4 H2 2.9000 2_666 no
C1 C26 3.585(3) . no
C7 C19 3.277(3) . no
C7 C26 3.496(3) . no
C19 C7 3.277(3) . no
C19 N1 3.306(3) . no
C20 C20 3.547(3) 2_666 no
C22 N4 3.435(3) 2_666 no
C26 C1 3.585(3) . no
C26 C7 3.496(3) . no
C2 H20B 2.8700 . no
C2 H17 3.0800 2_657 no
C5 H24 3.0000 2_657 no
C7 H26 2.9200 . no
C7 H19 2.9500 . no
C8 H20A 2.7700 . no
C10 H13B 2.9800 . no
C11 H4 3.0000 1_565 no
C13 H10 3.0900 2_567 no
C16 H12B 3.0300 2_567 no
C17 H4A 3.0000 1_546 no
C18 H4A 2.8700 1_546 no
C19 H26 2.9800 . no
C20 H20B 3.0600 2_666 no
C20 H8 2.7100 . no
C20 H2 2.9800 . no
C23 H12C 3.0500 2_666 no
C23 H10 3.0600 1_655 no
H2 C20 2.9800 . no
H2 H20B 2.4900 . no
H2 N3 2.8000 2_666 no
H2 N4 2.9000 2_666 no
H2 H4A 2.5000 2_666 no
H3 N3 2.8200 1_545 no
H3 N4 2.8000 1_545 no
H4 C11 3.0000 1_545 no
H4A C17 3.0000 1_564 no
H4A C18 2.8700 1_564 no
H4A H17 2.5300 1_564 no
H4A H18 2.2700 1_564 no
H4A H2 2.5000 2_666 no
H5 H19 2.4200 2_557 no
H8 C20 2.7100 . no
H8 H20A 2.2400 . no
H8 H16 2.4800 2_667 no
H10 C23 3.0600 1_455 no
H10 C13 3.0900 2_567 no
H12A H12A 2.2100 2_576 no
H12B C16 3.0300 2_567 no
H12C C23 3.0500 2_666 no
H13A H15 2.4000 . no
H13B N1 2.6400 . no
H13B C10 2.9800 . no
H13B H19 2.5100 . no
H15 H13A 2.4000 . no
H16 H8 2.4800 2_667 no
H17 H4A 2.5300 1_546 no
H17 C2 3.0800 2_657 no
H18 H4A 2.2700 1_546 no
H19 N1 2.6500 . no
H19 C7 2.9500 . no
H19 H13B 2.5100 . no
H19 H5 2.4200 2_557 no
H20A C8 2.7700 . no
H20A H8 2.2400 . no
H20A H20B 2.5200 2_666 no
H20B C2 2.8700 . no
H20B H2 2.4900 . no
H20B H22 2.4800 . no
H20B N3 2.6900 2_666 no
H20B C20 3.0600 2_666 no
H20B H20A 2.5200 2_666 no
H22 H20B 2.4800 . no
H24 N1 2.8900 1_655 no
H24 C5 3.0000 2_657 no
H26 N2 2.5800 . no
H26 C7 2.9200 . no
H26 C19 2.9800 . no

loop_
_geom_hbond_atom_site_label_D
_geom_hbond_atom_site_label_H
_geom_hbond_atom_site_label_A
_geom_hbond_distance_DH
_geom_hbond_distance_HA
_geom_hbond_distance_DA
_geom_hbond_angle_DHA
_geom_hbond_publ_flag
C26 H26 N2 0.93 2.58 2.900(3) 101 yes

loop_
_geom_torsion_atom_site_label_1
_geom_torsion_atom_site_label_2
_geom_torsion_atom_site_label_3
_geom_torsion_atom_site_label_4
_geom_torsion
_geom_torsion_publ_flag
C6 N1 C7 N2 0.51(16) no
C7 N1 C6 C1 -0.08(16) no
C7 N1 C6 C5 179.46(16) no
C6 N1 C7 C8 175.79(13) no
C1 N2 C7 C8 -176.09(12) no
C1 N2 C7 N1 -0.75(16) no
C20 N2 C7 N1 -178.87(12) no
C20 N2 C1 C2 -1.2(2) no
C20 N2 C7 C8 5.8(2) no
C7 N2 C1 C2 -179.46(16) no
C7 N2 C20 C21 90.54(18) no
C7 N2 C1 C6 0.64(14) no
C20 N2 C1 C6 178.85(12) no
C1 N2 C20 C21 -87.25(16) no
C9 N3 N4 C11 -0.26(18) no
N4 N3 C9 C8 177.50(14) no
N4 N3 C9 C10 0.02(19) no
N3 N4 C11 C12 -179.76(18) no
N3 N4 C11 C10 0.4(2) no
C2 C1 C6 C5 0.1(2) no
C6 C1 C2 C3 0.1(2) no
N2 C1 C2 C3 -179.82(16) no
C2 C1 C6 N1 179.72(14) no
N2 C1 C6 N1 -0.36(16) no
N2 C1 C6 C5 -179.95(14) no
C1 C2 C3 C4 -0.1(3) no
C2 C3 C4 C5 0.0(3) no
C3 C4 C5 C6 0.2(3) no
C4 C5 C6 N1 -179.77(17) no
C4 C5 C6 C1 -0.3(2) no
N2 C7 C8 C13 -144.65(13) no
N1 C7 C8 C9 -82.23(16) no
N1 C7 C8 C13 40.48(19) no
N2 C7 C8 C9 92.64(15) no
C7 C8 C13 C14 69.21(17) no
C9 C8 C13 C14 -170.47(14) no
C7 C8 C9 N3 -103.74(16) no
C7 C8 C9 C10 73.2(2) no
C13 C8 C9 N3 133.50(16) no
C13 C8 C9 C10 -49.5(2) no
N3 C9 C10 C11 0.2(2) no
C8 C9 C10 C11 -176.95(17) no
C9 C10 C11 C12 179.8(2) no
C9 C10 C11 N4 -0.4(2) no
C8 C13 C14 C19 -82.8(2) no
C8 C13 C14 C15 96.2(2) no
C13 C14 C15 C16 -179.09(19) no
C13 C14 C19 C18 177.99(17) no
C15 C14 C19 C18 -1.0(3) no
C19 C14 C15 C16 -0.1(3) no
C14 C15 C16 C17 0.6(4) no
C15 C16 C17 C18 -0.1(4) no
C16 C17 C18 C19 -1.0(3) no
C17 C18 C19 C14 1.6(3) no
N2 C20 C21 C22 167.97(16) no
N2 C20 C21 C26 -12.8(2) no
C20 C21 C22 C23 178.6(2) no
C26 C21 C22 C23 -0.7(3) no
C20 C21 C26 C25 -178.1(2) no
C22 C21 C26 C25 1.1(3) no
C21 C22 C23 C24 -0.1(4) no
C22 C23 C24 C25 0.3(5) no
C23 C24 C25 C26 0.2(5) no
C24 C25 C26 C21 -0.9(4) no
